data_7245655
loop_
_publ_author_name
'Li, Yanghua'
'Liu, Yuqi'
'Dai, Siyu'
'Jin, Nanhao'
'Wang, Xinying'
'Chen, Han'
'Liu, Xiaoming'
'Zhao, Yue'
'Luo, Huilong'
'Li, Wei'

_publ_section_title
;
 Two multifunctional Cu(II) coordination complexes with mixed ligands as
 efficient catalysts for oxygen evolution reaction and photocatalytic
 degradation of methyl orange azo dyes
;
_journal_name_full CrystEngComm
_journal_paper_doi 10.1039/D2CE00979J
_journal_year 2022
_chemical_formula_moiety 'C44 H46 Cu2 N10 O12, 0.5(C6 H14 N2 O2)'
_chemical_formula_sum 'C47 H53 Cu2 N11 O13'
_chemical_formula_weight 1107.08
_chemical_name_common {[Cu2(DAP)4(NIP)2]?DMF]}n
_space_group_crystal_system monoclinic
_space_group_IT_number 15
_space_group_name_Hall '-C 2yc'
_space_group_name_H-M_alt 'C 1 2/c 1'
_atom_sites_solution_hydrogens geom
_atom_sites_solution_primary dual
_audit_creation_date 2021-05-17
_audit_creation_method
;
Olex2 1.2
(compiled 2018.05.29 svn.r3508 for OlexSys, GUI svn.r5506)
;
_audit_update_record
;
2022-04-12 deposited with the CCDC.	2022-10-11 downloaded from the CCDC.
;
_cell_angle_alpha 90
_cell_angle_beta 125.8090(10)
_cell_angle_gamma 90
_cell_formula_units_Z 4
_cell_length_a 26.8482(18)
_cell_length_b 10.3399(7)
_cell_length_c 22.165(2)
_cell_measurement_reflns_used 3140
_cell_measurement_temperature 296(2)
_cell_measurement_theta_max 24.95
_cell_measurement_theta_min 2.27
_cell_volume 4990.1(7)
_computing_cell_refinement 'SAINT v8.34A (Bruker, 2013)'
_computing_data_reduction 'SAINT v8.34A (Bruker, 2013)'
_computing_molecular_graphics 'Olex2 (Dolomanov et al., 2009)'
_computing_publication_material 'Olex2 (Dolomanov et al., 2009)'
_computing_structure_refinement 'ShelXL (Sheldrick, 2015)'
_computing_structure_solution 'ShelXT (Sheldrick, 2015)'
_diffrn_ambient_temperature 296.15
_diffrn_measured_fraction_theta_full 0.998
_diffrn_measured_fraction_theta_max 0.998
_diffrn_measurement_device_type 'CCD area detector'
_diffrn_measurement_method 'phi and omega scans'
_diffrn_radiation_monochromator graphite
_diffrn_radiation_type MoK\a
_diffrn_radiation_wavelength 0.71073
_diffrn_reflns_av_R_equivalents 0.0336
_diffrn_reflns_av_unetI/netI 0.0404
_diffrn_reflns_Laue_measured_fraction_full 0.998
_diffrn_reflns_Laue_measured_fraction_max 0.998
_diffrn_reflns_limit_h_max 31
_diffrn_reflns_limit_h_min -29
_diffrn_reflns_limit_k_max 12
_diffrn_reflns_limit_k_min -12
_diffrn_reflns_limit_l_max 26
_diffrn_reflns_limit_l_min -26
_diffrn_reflns_number 12419
_diffrn_reflns_point_group_measured_fraction_full 0.998
_diffrn_reflns_point_group_measured_fraction_max 0.998
_diffrn_reflns_theta_full 25.010
_diffrn_reflns_theta_max 25.009
_diffrn_reflns_theta_min 1.871
_exptl_absorpt_coefficient_mu 0.928
_exptl_absorpt_correction_T_max 0.7456
_exptl_absorpt_correction_T_min 0.6815
_exptl_absorpt_correction_type none
_exptl_absorpt_process_details
;
SADABS-2014/5 (Bruker,2014/5) was used for absorption correction.
wR2(int) was 0.0707 before and 0.0390 after correction.
The Ratio of minimum to maximum transmission is 0.9140.
The \l/2 correction factor is 0.00150.
;
_exptl_crystal_colour blue-green
_exptl_crystal_density_diffrn 1.474
_exptl_crystal_description block
_exptl_crystal_F_000 2296
_refine_diff_density_max 1.006
_refine_diff_density_min -0.399
_refine_diff_density_rms 0.146
_refine_ls_extinction_method none
_refine_ls_goodness_of_fit_ref 1.058
_refine_ls_hydrogen_treatment constr
_refine_ls_matrix_type full
_refine_ls_number_parameters 354
_refine_ls_number_reflns 4395
_refine_ls_number_restraints 62
_refine_ls_restrained_S_all 1.081
_refine_ls_R_factor_all 0.0704
_refine_ls_R_factor_gt 0.0480
_refine_ls_shift/su_max 0.001
_refine_ls_shift/su_mean 0.000
_refine_ls_structure_factor_coef Fsqd
_refine_ls_weighting_details 'w=1/[\s^2^(Fo^2^)+(0.0801P)^2^+8.3277P] where P=(Fo^2^+2Fc^2^)/3'
_refine_ls_weighting_scheme calc
_refine_ls_wR_factor_gt 0.1269
_refine_ls_wR_factor_ref 0.1467
_reflns_Friedel_coverage 0.000
_reflns_number_gt 3325
_reflns_number_total 4395
_reflns_threshold_expression 'I > 2\s(I)'
_cod_data_source_file d2ce00979j2.cif
_cod_data_source_block ww_CCDC1
_cod_original_cell_volume 4990.0(7)
_cod_database_code 7245655
_shelx_shelxl_version_number 2014/7
_shelx_space_group_comment
;
The symmetry employed for this shelxl refinement is uniquely defined
by the following loop, which should always be used as a source of
symmetry information in preference to the above space-group names.
They are only intended as comments.
;
_olex2_refinement_description
;
1. Fixed Uiso
 At 1.2 times of:
  All C(H) groups
 At 1.5 times of:
  All C(H,H,H) groups
2. Rigid bond restraints
 C23, N6, C24, C25, O7
 with sigma for 1-2 distances of 0.01 and sigma for 1-3 distances of 0.01
3. Uiso/Uaniso restraints and constraints
C23 \\sim N6 \\sim C24 \\sim C25 \\sim O7: within 2A with sigma of 0.04 and
sigma for terminal atoms of 0.08
Uanis(N6) \\sim Ueq, Uanis(C24) \\sim Ueq, Uanis(C23) \\sim Ueq, Uanis(C25)
\\sim Ueq, Uanis(O7) \\sim Ueq: with sigma of 0.01 and sigma for terminal atoms
of 0.02
4. Others
 Fixed Sof: C24(0.5) H24A(0.5) H24B(0.5) H24C(0.5) C23(0.5) H23(0.5) C25(0.5)
 H25A(0.5) H25B(0.5) H25C(0.5) O7(0.5)
5.a Aromatic/amide H refined with riding coordinates:
 C21(H21), C17(H17), C9(H9), C8(H8), C19(H19), C1(H1), C4(H4), C5(H5),
 C12(H12), C2(H2), C11(H11), C23(H23)
5.b Idealised Me refined as rotating group:
 C14(H14A,H14B,H14C), C6(H6A,H6B,H6C), C7(H7A,H7B,H7C), C13(H13A,H13B,H13C),
 C24(H24A,H24B,H24C), C25(H25A,H25B,H25C)
;
_olex2_submission_special_instructions 'No special instructions were received'

loop_
_space_group_symop_operation_xyz
'x, y, z'
'-x, y, -z+1/2'
'x+1/2, y+1/2, z'
'-x+1/2, y+1/2, -z+1/2'
'-x, -y, -z'
'x, -y, z-1/2'
'-x+1/2, -y+1/2, -z'
'x+1/2, -y+1/2, z-1/2'

loop_
_atom_site_label
_atom_site_type_symbol
_atom_site_fract_x
_atom_site_fract_y
_atom_site_fract_z
_atom_site_U_iso_or_equiv
_atom_site_adp_type
_atom_site_occupancy
_atom_site_site_symmetry_order
_atom_site_calc_flag
_atom_site_refinement_flags_posn
_atom_site_refinement_flags_adp
_atom_site_refinement_flags_occupancy
_atom_site_disorder_assembly
_atom_site_disorder_group
Cu1 Cu 0.67693(2) 0.09430(4) 0.47532(3) 0.03083(18) Uani 1 1 d . . . . .
O2 O 0.65049(13) 0.2756(2) 0.46950(17) 0.0407(7) Uani 1 1 d . . . . .
O3 O 0.67807(13) 0.8972(2) 0.47241(16) 0.0394(7) Uani 1 1 d . . . . .
O1 O 0.71917(13) 0.4099(2) 0.47703(18) 0.0443(7) Uani 1 1 d . . . . .
O4 O 0.58617(14) 0.9505(3) 0.44183(19) 0.0505(8) Uani 1 1 d . . . . .
N1 N 0.70000(15) 0.0862(3) 0.57914(19) 0.0344(7) Uani 1 1 d . . . . .
N3 N 0.64772(15) 0.1058(3) 0.36970(19) 0.0355(8) Uani 1 1 d . . . . .
C21 C 0.64694(16) 0.6264(3) 0.46014(19) 0.0265(8) Uani 1 1 d . . . . .
H21 H 0.6851 0.6443 0.4702 0.032 Uiso 1 1 calc R . . . .
C16 C 0.62855(16) 0.4976(3) 0.45543(19) 0.0250(8) Uani 1 1 d . . . . .
O6 O 0.45877(18) 0.4370(4) 0.4108(3) 0.0966(16) Uani 1 1 d . . . . .
C20 C 0.60865(17) 0.7276(3) 0.4499(2) 0.0281(8) Uani 1 1 d . . . . .
C15 C 0.67071(17) 0.3863(3) 0.46856(19) 0.0279(8) Uani 1 1 d . . . . .
C17 C 0.57188(17) 0.4717(3) 0.4408(2) 0.0308(8) Uani 1 1 d . . . . .
H17 H 0.5592 0.3869 0.4381 0.037 Uiso 1 1 calc R . . . .
C9 C 0.66266(19) 0.1838(4) 0.2796(2) 0.0405(10) Uani 1 1 d . . . . .
H9 H 0.6873 0.2306 0.2705 0.049 Uiso 1 1 calc R . . . .
N2 N 0.74891(19) 0.0738(4) 0.7962(2) 0.0508(10) Uani 1 1 d . . . . .
C8 C 0.67974(19) 0.1720(4) 0.3509(2) 0.0395(10) Uani 1 1 d . . . . .
H8 H 0.7158 0.2124 0.3887 0.047 Uiso 1 1 calc R . . . .
N4 N 0.59111(18) 0.1336(4) 0.1495(2) 0.0544(10) Uani 1 1 d . . . . .
C19 C 0.55189(18) 0.7009(4) 0.4343(2) 0.0352(9) Uani 1 1 d . . . . .
H19 H 0.5256 0.7678 0.4268 0.042 Uiso 1 1 calc R . . . .
C18 C 0.53457(18) 0.5743(4) 0.4301(2) 0.0365(9) Uani 1 1 d . . . . .
C1 C 0.74876(18) 0.0189(4) 0.6336(2) 0.0376(9) Uani 1 1 d . . . . .
H1 H 0.7723 -0.0252 0.6220 0.045 Uiso 1 1 calc R . . . .
N5 N 0.47427(18) 0.5483(4) 0.4137(3) 0.0652(12) Uani 1 1 d . . . . .
C4 C 0.6800(2) 0.1442(4) 0.6677(2) 0.0425(10) Uani 1 1 d . . . . .
H4 H 0.6546 0.1870 0.6769 0.051 Uiso 1 1 calc R . . . .
C10 C 0.60856(19) 0.1262(4) 0.2201(2) 0.0400(10) Uani 1 1 d . . . . .
C3 C 0.73276(19) 0.0759(4) 0.7262(2) 0.0389(10) Uani 1 1 d . . . . .
C5 C 0.66692(19) 0.1464(4) 0.5985(2) 0.0403(10) Uani 1 1 d . . . . .
H5 H 0.6326 0.1930 0.5619 0.048 Uiso 1 1 calc R . . . .
C22 C 0.62531(19) 0.8692(3) 0.4551(2) 0.0332(9) Uani 1 1 d . . . . .
C12 C 0.5950(2) 0.0525(5) 0.3125(3) 0.0522(12) Uani 1 1 d . . . . .
H12 H 0.5711 0.0071 0.3233 0.063 Uiso 1 1 calc R . . . .
C2 C 0.76587(19) 0.0111(4) 0.7047(2) 0.0422(10) Uani 1 1 d . . . . .
H2 H 0.8000 -0.0379 0.7395 0.051 Uiso 1 1 calc R . . . .
C11 C 0.5741(2) 0.0608(5) 0.2394(3) 0.0585(13) Uani 1 1 d . . . . .
H11 H 0.5369 0.0228 0.2025 0.070 Uiso 1 1 calc R . . . .
O5 O 0.44192(19) 0.6391(4) 0.4052(3) 0.1082(18) Uani 1 1 d . . . . .
C14 C 0.6286(2) 0.1934(5) 0.1308(3) 0.0546(12) Uani 1 1 d . . . . .
H14A H 0.6214 0.2850 0.1256 0.082 Uiso 1 1 calc GR . . . .
H14B H 0.6184 0.1583 0.0847 0.082 Uiso 1 1 calc GR . . . .
H14C H 0.6711 0.1769 0.1695 0.082 Uiso 1 1 calc GR . . . .
C6 C 0.8005(2) -0.0049(5) 0.8541(3) 0.0653(14) Uani 1 1 d . . . . .
H6A H 0.7991 -0.0883 0.8341 0.098 Uiso 1 1 calc GR . . . .
H6B H 0.7978 -0.0152 0.8951 0.098 Uiso 1 1 calc GR . . . .
H6C H 0.8385 0.0372 0.8709 0.098 Uiso 1 1 calc GR . . . .
C7 C 0.7176(3) 0.1489(5) 0.8194(3) 0.0645(14) Uani 1 1 d . . . . .
H7A H 0.7298 0.2379 0.8249 0.097 Uiso 1 1 calc GR . . . .
H7B H 0.7280 0.1166 0.8661 0.097 Uiso 1 1 calc GR . . . .
H7C H 0.6740 0.1423 0.7826 0.097 Uiso 1 1 calc GR . . . .
C13 C 0.5331(3) 0.0838(8) 0.0881(3) 0.103(3) Uani 1 1 d . . . . .
H13A H 0.5333 -0.0088 0.0911 0.154 Uiso 1 1 calc GR . . . .
H13B H 0.5265 0.1090 0.0422 0.154 Uiso 1 1 calc GR . . . .
H13C H 0.5008 0.1180 0.0900 0.154 Uiso 1 1 calc GR . . . .
N6 N 0.5000 0.553(2) 0.2500 0.160(4) Uani 1 2 d S TU P . .
C24 C 0.4672(11) 0.449(3) 0.2455(9) 0.159(7) Uani 0.5 1 d . U . A -1
H24A H 0.4745 0.3774 0.2240 0.238 Uiso 0.5 1 calc GR . . A -1
H24B H 0.4242 0.4700 0.2148 0.238 Uiso 0.5 1 calc GR . . A -1
H24C H 0.4795 0.4259 0.2944 0.238 Uiso 0.5 1 calc GR . . A -1
C23 C 0.5658(12) 0.517(3) 0.2588(11) 0.146(6) Uani 0.5 1 d . U . A -1
H23 H 0.5813 0.4353 0.2618 0.175 Uiso 0.5 1 calc R . . A -1
C25 C 0.4795(12) 0.675(2) 0.2485(13) 0.168(8) Uani 0.5 1 d . U . A -1
H25A H 0.4354 0.6762 0.2168 0.252 Uiso 0.5 1 calc GR . . A -1
H25B H 0.4948 0.7345 0.2296 0.252 Uiso 0.5 1 calc GR . . A -1
H25C H 0.4940 0.7003 0.2979 0.252 Uiso 0.5 1 calc GR . . A -1
O7 O 0.5929(7) 0.6391(19) 0.2607(7) 0.187(6) Uani 0.5 1 d . U . A -1

loop_
_atom_site_aniso_label
_atom_site_aniso_U_11
_atom_site_aniso_U_22
_atom_site_aniso_U_33
_atom_site_aniso_U_23
_atom_site_aniso_U_13
_atom_site_aniso_U_12
Cu1 0.0374(3) 0.0148(2) 0.0437(3) 0.00036(19) 0.0256(2) 0.00023(18)
O2 0.0535(17) 0.0179(13) 0.065(2) 0.0050(12) 0.0427(16) 0.0045(12)
O3 0.0471(17) 0.0189(13) 0.0585(19) -0.0046(12) 0.0344(15) -0.0054(12)
O1 0.0359(16) 0.0287(15) 0.071(2) 0.0020(13) 0.0329(16) 0.0035(12)
O4 0.0556(19) 0.0184(14) 0.090(2) 0.0043(14) 0.0492(19) 0.0062(13)
N1 0.0390(18) 0.0216(15) 0.046(2) 0.0017(14) 0.0264(17) -0.0004(14)
N3 0.0365(18) 0.0264(17) 0.044(2) -0.0025(14) 0.0243(17) -0.0016(14)
C21 0.0275(19) 0.0227(18) 0.031(2) -0.0008(15) 0.0180(17) -0.0030(15)
C16 0.0300(19) 0.0197(17) 0.0241(19) -0.0017(14) 0.0152(16) -0.0010(14)
O6 0.065(3) 0.048(2) 0.193(5) -0.004(3) 0.085(3) -0.0174(19)
C20 0.035(2) 0.0185(17) 0.032(2) 0.0001(14) 0.0204(18) 0.0007(15)
C15 0.034(2) 0.0228(19) 0.027(2) 0.0007(14) 0.0181(17) 0.0027(15)
C17 0.034(2) 0.0159(17) 0.041(2) -0.0024(15) 0.0211(18) -0.0063(15)
C9 0.045(2) 0.032(2) 0.050(3) 0.0002(19) 0.031(2) -0.0108(18)
N2 0.064(3) 0.041(2) 0.048(2) -0.0012(17) 0.033(2) -0.0025(18)
C8 0.037(2) 0.029(2) 0.051(3) -0.0062(18) 0.025(2) -0.0106(17)
N4 0.054(2) 0.064(3) 0.043(2) -0.0082(19) 0.027(2) -0.020(2)
C19 0.035(2) 0.024(2) 0.050(2) 0.0003(17) 0.0264(19) 0.0037(16)
C18 0.029(2) 0.029(2) 0.054(3) 0.0014(18) 0.026(2) -0.0023(16)
C1 0.041(2) 0.024(2) 0.052(3) 0.0032(18) 0.029(2) 0.0026(17)
N5 0.043(2) 0.045(2) 0.115(4) -0.001(2) 0.051(3) -0.001(2)
C4 0.050(3) 0.033(2) 0.055(3) 0.0014(19) 0.037(2) 0.0028(19)
C10 0.036(2) 0.038(2) 0.043(3) -0.0026(19) 0.022(2) -0.0049(18)
C3 0.043(2) 0.025(2) 0.044(3) 0.0003(17) 0.023(2) -0.0107(17)
C5 0.043(2) 0.029(2) 0.051(3) 0.0077(18) 0.029(2) 0.0051(18)
C22 0.041(2) 0.0206(18) 0.045(2) 0.0002(16) 0.029(2) 0.0009(17)
C12 0.041(3) 0.064(3) 0.055(3) 0.001(2) 0.030(2) -0.015(2)
C2 0.040(2) 0.030(2) 0.050(3) 0.0065(18) 0.023(2) 0.0043(18)
C11 0.041(3) 0.082(4) 0.045(3) -0.009(3) 0.021(2) -0.025(2)
O5 0.062(2) 0.067(3) 0.214(6) 0.016(3) 0.091(3) 0.013(2)
C14 0.063(3) 0.054(3) 0.055(3) 0.010(2) 0.040(3) 0.004(2)
C6 0.073(4) 0.065(3) 0.048(3) 0.007(2) 0.030(3) 0.002(3)
C7 0.096(4) 0.046(3) 0.069(4) 0.001(3) 0.059(3) -0.006(3)
C13 0.094(5) 0.147(7) 0.044(3) -0.016(4) 0.027(3) -0.065(5)
N6 0.184(8) 0.192(9) 0.097(6) 0.000 0.078(6) 0.000
C24 0.179(14) 0.238(13) 0.046(8) 0.000(10) 0.058(10) -0.029(11)
C23 0.165(9) 0.162(10) 0.093(9) 0.002(8) 0.066(8) -0.024(7)
C25 0.195(18) 0.229(11) 0.064(8) 0.010(12) 0.067(12) 0.026(12)
O7 0.171(10) 0.237(13) 0.112(9) 0.006(9) 0.059(8) -0.068(10)

loop_
_atom_type_symbol
_atom_type_description
_atom_type_scat_dispersion_real
_atom_type_scat_dispersion_imag
_atom_type_scat_source
C C 0.0033 0.0016 'International Tables Vol C Tables 4.2.6.8 and 6.1.1.4'
H H 0.0000 0.0000 'International Tables Vol C Tables 4.2.6.8 and 6.1.1.4'
N N 0.0061 0.0033 'International Tables Vol C Tables 4.2.6.8 and 6.1.1.4'
O O 0.0106 0.0060 'International Tables Vol C Tables 4.2.6.8 and 6.1.1.4'
Cu Cu 0.3201 1.2651 'International Tables Vol C Tables 4.2.6.8 and 6.1.1.4'

loop_
_geom_angle_atom_site_label_1
_geom_angle_atom_site_label_2
_geom_angle_atom_site_label_3
_geom_angle
_geom_angle_site_symmetry_1
_geom_angle_site_symmetry_3
_geom_angle_publ_flag
O2 Cu1 O3 162.64(11) . 1_545 ?
O2 Cu1 O1 109.56(11) . 7_656 ?
O2 Cu1 N1 88.43(12) . . ?
O2 Cu1 N3 89.28(12) . . ?
O3 Cu1 O1 87.68(10) 1_545 7_656 ?
N1 Cu1 O3 89.67(12) . 1_545 ?
N1 Cu1 O1 89.71(12) . 7_656 ?
N3 Cu1 O3 91.44(12) . 1_545 ?
N3 Cu1 O1 94.44(12) . 7_656 ?
N3 Cu1 N1 175.74(13) . . ?
C15 O2 Cu1 135.4(3) . . ?
C22 O3 Cu1 101.7(2) . 1_565 ?
C15 O1 Cu1 161.1(3) . 7_656 ?
C1 N1 Cu1 122.5(3) . . ?
C1 N1 C5 115.5(4) . . ?
C5 N1 Cu1 122.0(3) . . ?
C8 N3 Cu1 120.8(3) . . ?
C8 N3 C12 115.4(4) . . ?
C12 N3 Cu1 123.8(3) . . ?
C16 C21 H21 119.7 . . ?
C20 C21 H21 119.7 . . ?
C20 C21 C16 120.6(3) . . ?
C21 C16 C15 121.0(3) . . ?
C17 C16 C21 119.5(3) . . ?
C17 C16 C15 119.5(3) . . ?
C21 C20 C22 123.9(3) . . ?
C19 C20 C21 119.6(3) . . ?
C19 C20 C22 116.5(3) . . ?
O2 C15 C16 114.1(3) . . ?
O1 C15 O2 127.0(3) . . ?
O1 C15 C16 118.9(3) . . ?
C16 C17 H17 120.7 . . ?
C18 C17 C16 118.6(3) . . ?
C18 C17 H17 120.7 . . ?
C8 C9 H9 119.7 . . ?
C8 C9 C10 120.7(4) . . ?
C10 C9 H9 119.7 . . ?
C3 N2 C6 121.4(4) . . ?
C3 N2 C7 122.7(4) . . ?
C7 N2 C6 115.9(4) . . ?
N3 C8 C9 124.1(4) . . ?
N3 C8 H8 117.9 . . ?
C9 C8 H8 117.9 . . ?
C10 N4 C14 122.3(4) . . ?
C10 N4 C13 121.9(4) . . ?
C14 N4 C13 115.8(4) . . ?
C20 C19 H19 120.4 . . ?
C18 C19 C20 119.2(3) . . ?
C18 C19 H19 120.4 . . ?
C17 C18 N5 119.2(3) . . ?
C19 C18 C17 122.5(3) . . ?
C19 C18 N5 118.2(4) . . ?
N1 C1 H1 117.9 . . ?
N1 C1 C2 124.2(4) . . ?
C2 C1 H1 117.9 . . ?
O6 N5 C18 118.9(4) . . ?
O6 N5 O5 122.2(4) . . ?
O5 N5 C18 118.9(4) . . ?
C3 C4 H4 120.1 . . ?
C5 C4 H4 120.1 . . ?
C5 C4 C3 119.8(4) . . ?
N4 C10 C9 122.2(4) . . ?
N4 C10 C11 122.6(4) . . ?
C11 C10 C9 115.2(4) . . ?
N2 C3 C4 122.3(4) . . ?
N2 C3 C2 123.0(4) . . ?
C2 C3 C4 114.7(4) . . ?
N1 C5 C4 124.7(4) . . ?
N1 C5 H5 117.6 . . ?
C4 C5 H5 117.6 . . ?
O3 C22 C20 118.2(3) . . ?
O4 C22 O3 124.1(3) . . ?
O4 C22 C20 117.7(3) . . ?
N3 C12 H12 117.9 . . ?
N3 C12 C11 124.3(4) . . ?
C11 C12 H12 117.9 . . ?
C1 C2 C3 120.9(4) . . ?
C1 C2 H2 119.5 . . ?
C3 C2 H2 119.5 . . ?
C10 C11 H11 119.9 . . ?
C12 C11 C10 120.3(4) . . ?
C12 C11 H11 119.9 . . ?
N4 C14 H14A 109.5 . . ?
N4 C14 H14B 109.5 . . ?
N4 C14 H14C 109.5 . . ?
H14A C14 H14B 109.5 . . ?
H14A C14 H14C 109.5 . . ?
H14B C14 H14C 109.5 . . ?
N2 C6 H6A 109.5 . . ?
N2 C6 H6B 109.5 . . ?
N2 C6 H6C 109.5 . . ?
H6A C6 H6B 109.5 . . ?
H6A C6 H6C 109.5 . . ?
H6B C6 H6C 109.5 . . ?
N2 C7 H7A 109.5 . . ?
N2 C7 H7B 109.5 . . ?
N2 C7 H7C 109.5 . . ?
H7A C7 H7B 109.5 . . ?
H7A C7 H7C 109.5 . . ?
H7B C7 H7C 109.5 . . ?
N4 C13 H13A 109.5 . . ?
N4 C13 H13B 109.5 . . ?
N4 C13 H13C 109.5 . . ?
H13A C13 H13B 109.5 . . ?
H13A C13 H13C 109.5 . . ?
H13B C13 H13C 109.5 . . ?
C24 N6 C23 115(2) . . ?
C24 N6 C25 119.6(14) . . ?
C25 N6 C23 125(2) . . ?
N6 C24 H24A 109.5 . . ?
N6 C24 H24B 109.5 . . ?
N6 C24 H24C 109.5 . . ?
H24A C24 H24B 109.5 . . ?
H24A C24 H24C 109.5 . . ?
H24B C24 H24C 109.5 . . ?
N6 C23 H23 126.6 . . ?
O7 C23 N6 107(2) . . ?
O7 C23 H23 126.6 . . ?
N6 C25 H25A 109.5 . . ?
N6 C25 H25B 109.5 . . ?
N6 C25 H25C 109.5 . . ?
H25A C25 H25B 109.5 . . ?
H25A C25 H25C 109.5 . . ?
H25B C25 H25C 109.5 . . ?

loop_
_geom_bond_atom_site_label_1
_geom_bond_atom_site_label_2
_geom_bond_distance
_geom_bond_site_symmetry_2
_geom_bond_publ_flag
Cu1 O2 1.982(3) . ?
Cu1 O3 2.040(2) 1_545 ?
Cu1 O1 2.335(3) 7_656 ?
Cu1 N1 2.004(3) . ?
Cu1 N3 1.990(3) . ?
O2 C15 1.272(4) . ?
O3 Cu1 2.040(2) 1_565 ?
O3 C22 1.265(5) . ?
O1 Cu1 2.335(3) 7_656 ?
O1 C15 1.226(4) . ?
O4 C22 1.240(5) . ?
N1 C1 1.344(5) . ?
N1 C5 1.344(5) . ?
N3 C8 1.341(5) . ?
N3 C12 1.347(5) . ?
C21 H21 0.9300 . ?
C21 C16 1.403(5) . ?
C21 C20 1.389(5) . ?
C16 C15 1.518(5) . ?
C16 C17 1.384(5) . ?
O6 N5 1.212(5) . ?
C20 C19 1.379(5) . ?
C20 C22 1.515(5) . ?
C17 H17 0.9300 . ?
C17 C18 1.381(5) . ?
C9 H9 0.9300 . ?
C9 C8 1.370(6) . ?
C9 C10 1.400(6) . ?
N2 C3 1.345(5) . ?
N2 C6 1.466(6) . ?
N2 C7 1.443(6) . ?
C8 H8 0.9300 . ?
N4 C10 1.348(6) . ?
N4 C14 1.435(6) . ?
N4 C13 1.436(6) . ?
C19 H19 0.9300 . ?
C19 C18 1.374(5) . ?
C18 N5 1.462(5) . ?
C1 H1 0.9300 . ?
C1 C2 1.361(6) . ?
N5 O5 1.216(5) . ?
C4 H4 0.9300 . ?
C4 C3 1.427(6) . ?
C4 C5 1.358(6) . ?
C10 C11 1.399(6) . ?
C3 C2 1.400(6) . ?
C5 H5 0.9300 . ?
C12 H12 0.9300 . ?
C12 C11 1.374(6) . ?
C2 H2 0.9300 . ?
C11 H11 0.9300 . ?
C14 H14A 0.9600 . ?
C14 H14B 0.9600 . ?
C14 H14C 0.9600 . ?
C6 H6A 0.9600 . ?
C6 H6B 0.9600 . ?
C6 H6C 0.9600 . ?
C7 H7A 0.9600 . ?
C7 H7B 0.9600 . ?
C7 H7C 0.9600 . ?
C13 H13A 0.9600 . ?
C13 H13B 0.9600 . ?
C13 H13C 0.9600 . ?
N6 C24 1.35(2) . ?
N6 C23 1.70(3) . ?
N6 C25 1.37(2) . ?
C24 H24A 0.9600 . ?
C24 H24B 0.9600 . ?
C24 H24C 0.9600 . ?
C23 H23 0.9300 . ?
C23 O7 1.44(2) . ?
C25 H25A 0.9600 . ?
C25 H25B 0.9600 . ?
C25 H25C 0.9600 . ?
